data_7013945
loop_
_publ_author_name
'Solntsev, Pavlo V.'
'Sieler, Joachim'
'Krautscheid, Harald'
'Domasevitch, Konstantin V.'

_publ_section_title
;
 Fused pyridazines: rigid multidentates for designing and fine-tuning
 the structure of hybrid organic/inorganic frameworks.
;
_journal_issue 8
_journal_name_full 'Dalton transactions (Cambridge, England : 2003)'
_journal_page_first 1153
_journal_page_last 1158
_journal_paper_doi 10.1039/b316561b
_journal_year 2004
_chemical_formula_sum 'C18 H23 Cu2 I2 N5'
_chemical_formula_weight 690.29
_chemical_name_common
;
Copper(i) Iodide 2:1 Complex with 2,2,7,7-Tetramethyl-
1,2,3,6,7,8-Hexahydro-cinnolino(5,4,3-cde)cinnoline, acetonitrile
solvate
;
_chemical_name_systematic
;
Copper(I) Iodide 2:1 Complex with
2,2,7,7-Tetramethyl-1,2,3,6,7,8-Hexahydro-cinnolino[5,4,3-cde]cinnoline,
acetonitrile solvate
;
_space_group_IT_number 62
_symmetry_cell_setting orthorhombic
_symmetry_space_group_name_Hall '-P 2ac 2n'
_symmetry_space_group_name_H-M 'P n m a'
_atom_sites_solution_hydrogens geom
_atom_sites_solution_primary direct
_atom_sites_solution_secondary difmap
_audit_creation_method SHELXL-97
_cell_angle_alpha 90.00
_cell_angle_beta 90.00
_cell_angle_gamma 90.00
_cell_formula_units_Z 4
_cell_length_a 24.063(3)
_cell_length_b 13.5575(16)
_cell_length_c 6.8122(8)
_cell_measurement_temperature 293(2)
_cell_volume 2222.4(5)
_computing_structure_refinement 'SHELXL-97 (Sheldrick, 1997)'
_computing_structure_solution 'SHELXS-97 (Sheldrick, 1990)'
_diffrn_ambient_temperature 293(2)
_diffrn_measured_fraction_theta_full 0.939
_diffrn_measured_fraction_theta_max 0.939
_diffrn_measurement_device_type 'Siemens SMART CCD'
_diffrn_measurement_method 'omega scans'
_diffrn_radiation_monochromator graphite
_diffrn_radiation_source 'fine-focus sealed tube'
_diffrn_radiation_type MoK\a
_diffrn_radiation_wavelength 0.71073
_diffrn_reflns_av_R_equivalents 0.0303
_diffrn_reflns_av_sigmaI/netI 0.0177
_diffrn_reflns_limit_h_max 31
_diffrn_reflns_limit_h_min -14
_diffrn_reflns_limit_k_max 17
_diffrn_reflns_limit_k_min -17
_diffrn_reflns_limit_l_max 8
_diffrn_reflns_limit_l_min -8
_diffrn_reflns_number 12648
_diffrn_reflns_theta_full 27.87
_diffrn_reflns_theta_max 27.87
_diffrn_reflns_theta_min 3.01
_exptl_absorpt_coefficient_mu 4.705
_exptl_absorpt_correction_T_max 0.4530
_exptl_absorpt_correction_T_min 0.2976
_exptl_crystal_colour brown
_exptl_crystal_density_diffrn 2.063
_exptl_crystal_density_method 'not measured'
_exptl_crystal_description prism
_exptl_crystal_F_000 1320
_exptl_crystal_size_max 0.34
_exptl_crystal_size_mid 0.27
_exptl_crystal_size_min 0.20
_refine_diff_density_max 0.755
_refine_diff_density_min -0.580
_refine_diff_density_rms 0.089
_refine_ls_extinction_coef 0.00234(12)
_refine_ls_extinction_expression Fc^*^=kFc[1+0.001xFc^2^\l^3^/sin(2\q)]^-1/4^
_refine_ls_extinction_method SHELXL
_refine_ls_goodness_of_fit_ref 1.172
_refine_ls_hydrogen_treatment mixed
_refine_ls_matrix_type full
_refine_ls_number_parameters 134
_refine_ls_number_reflns 2834
_refine_ls_number_restraints 0
_refine_ls_restrained_S_all 1.172
_refine_ls_R_factor_all 0.0264
_refine_ls_R_factor_gt 0.0246
_refine_ls_shift/su_max 0.000
_refine_ls_shift/su_mean 0.000
_refine_ls_structure_factor_coef Fsqd
_refine_ls_weighting_details 'w=1/[\s^2^(Fo^2^)+(0.0233P)^2^+2.7100P] where P=(Fo^2^+2Fc^2^)/3'
_refine_ls_weighting_scheme calc
_refine_ls_wR_factor_gt 0.0583
_refine_ls_wR_factor_ref 0.0591
_reflns_number_gt 2627
_reflns_number_total 2834
_reflns_threshold_expression >2sigma(I)
_cod_data_source_file b316561b.txt
_cod_data_source_block c1589
_cod_depositor_comments
;
The following automatic conversions were performed:
'_symmetry_cell_setting' value 'Orthorhombic' changed to 'orthorhombic'
according to '/home/saulius/struct/CIF-dictionaries/cif_core.dic'
dictionary named 'cif_core.dic' version 2.4.1 from 2010-06-29.

Automatic conversion script
Id: cif_fix_enum 1527 2010-12-29 10:47:43Z saulius 

The following automatic conversions were performed:

'_refine_ls_weighting_scheme' value 'calc
w=1/[\s^2^(Fo^2^)+(0.0233P)^2^+2.7100P] where P=(Fo^2^+2Fc^2^)/3' was
changed to 'calc'. New tag '_refine_ls_weighting_details' was
created. The value of the new tag was set to
'w=1/[\s^2^(Fo^2^)+(0.0233P)^2^+2.7100P] where P=(Fo^2^+2Fc^2^)/3'.

Automatic conversion script
Id: cif_fix_values 3143 2015-03-26 13:38:13Z robertas 
;
_cod_original_sg_symbol_H-M Pnma
_cod_database_code 7013945

loop_
_symmetry_equiv_pos_as_xyz
'x, y, z'
'-x+1/2, -y, z+1/2'
'-x, y+1/2, -z'
'x+1/2, -y+1/2, -z+1/2'
'-x, -y, -z'
'x-1/2, y, -z-1/2'
'x, -y-1/2, z'
'-x-1/2, y-1/2, z-1/2'

loop_
_atom_site_label
_atom_site_type_symbol
_atom_site_fract_x
_atom_site_fract_y
_atom_site_fract_z
_atom_site_U_iso_or_equiv
_atom_site_adp_type
_atom_site_occupancy
_atom_site_calc_flag
_atom_site_refinement_flags
_atom_site_disorder_assembly
_atom_site_disorder_group
Cu1 Cu 0.070869(18) 0.2500 -0.12038(6) 0.02469(11) Uani 1 d S . .
Cu2 Cu -0.051450(18) 0.2500 -0.09274(6) 0.02279(10) Uani 1 d S . .
I1 I 0.009807(10) 0.2500 0.21843(3) 0.03020(8) Uani 1 d S . .
I2 I 0.173341(10) 0.2500 -0.00540(4) 0.03505(9) Uani 1 d S . .
N1 N 0.03471(8) 0.13560(14) -0.2863(3) 0.0205(4) Uani 1 d . . .
N2 N -0.02247(9) 0.13097(15) -0.2579(3) 0.0223(4) Uani 1 d . . .
N3 N -0.13173(13) 0.2500 -0.0315(4) 0.0265(6) Uani 1 d S . .
C1 C 0.05896(9) 0.07749(16) -0.4160(3) 0.0198(4) Uani 1 d . . .
C2 C 0.02799(9) 0.00431(16) -0.5184(3) 0.0197(4) Uani 1 d . . .
C3 C 0.05238(10) -0.06324(17) -0.6520(3) 0.0220(4) Uani 1 d . . .
C4 C 0.11362(10) -0.0560(2) -0.6898(4) 0.0325(6) Uani 1 d . . .
H4A H 0.1279 -0.1204 -0.7191 0.080 Uiso 1 d R . .
H4B H 0.1196 -0.0151 -0.8029 0.080 Uiso 1 d R . .
C5 C 0.14583(10) -0.01245(17) -0.5155(4) 0.0240(5) Uani 1 d . . .
C6 C 0.11974(10) 0.08706(17) -0.4572(4) 0.0235(5) Uani 1 d . . .
H6A H 0.1382 0.1118 -0.3423 0.080 Uiso 1 d R . .
H6B H 0.1251 0.1340 -0.5610 0.080 Uiso 1 d R . .
C7 C 0.20600(11) 0.0033(2) -0.5803(4) 0.0323(6) Uani 1 d . . .
H7A H 0.2227 -0.0584 -0.6167 0.080 Uiso 1 d R . .
H7B H 0.2265 0.0331 -0.4752 0.080 Uiso 1 d R . .
H7C H 0.2064 0.0479 -0.6897 0.080 Uiso 1 d R . .
C8 C 0.14461(13) -0.0836(2) -0.3409(5) 0.0402(7) Uani 1 d . . .
H8A H 0.1591 -0.1465 -0.3805 0.080 Uiso 1 d R . .
H8B H 0.1071 -0.0914 -0.2955 0.080 Uiso 1 d R . .
H8C H 0.1665 -0.0579 -0.2348 0.080 Uiso 1 d R . .
C9 C -0.17819(15) 0.2500 -0.0074(5) 0.0255(7) Uani 1 d S . .
C10 C -0.23813(17) 0.2500 0.0210(8) 0.0424(10) Uani 1 d S . .
H10A H -0.2555 0.2500 -0.1058 0.080 Uiso 1 d SR . .
H10B H -0.2494 0.1914 0.0893 0.080 Uiso 1 d R . .

loop_
_atom_site_aniso_label
_atom_site_aniso_U_11
_atom_site_aniso_U_22
_atom_site_aniso_U_33
_atom_site_aniso_U_23
_atom_site_aniso_U_13
_atom_site_aniso_U_12
Cu1 0.0227(2) 0.0256(2) 0.0257(2) 0.000 -0.00377(16) 0.000
Cu2 0.0229(2) 0.0243(2) 0.0211(2) 0.000 0.00148(15) 0.000
I1 0.03177(14) 0.04158(15) 0.01726(12) 0.000 -0.00251(8) 0.000
I2 0.02547(13) 0.04902(17) 0.03067(14) 0.000 -0.00950(9) 0.000
N1 0.0184(9) 0.0212(9) 0.0219(9) -0.0026(7) -0.0012(7) -0.0003(7)
N2 0.0199(9) 0.0248(9) 0.0223(9) -0.0042(8) 0.0007(8) 0.0006(8)
N3 0.0265(15) 0.0255(14) 0.0275(14) 0.000 0.0061(12) 0.000
C1 0.0210(11) 0.0189(10) 0.0195(10) -0.0007(8) -0.0018(8) 0.0020(8)
C2 0.0205(11) 0.0193(10) 0.0194(10) -0.0018(8) -0.0003(8) 0.0004(9)
C3 0.0197(10) 0.0231(10) 0.0232(11) -0.0037(9) -0.0009(9) 0.0002(9)
C4 0.0197(12) 0.0400(14) 0.0379(14) -0.0191(11) 0.0053(10) -0.0025(11)
C5 0.0192(10) 0.0219(10) 0.0309(12) -0.0030(9) -0.0006(9) 0.0009(9)
C6 0.0198(10) 0.0230(11) 0.0276(11) -0.0046(9) 0.0004(9) -0.0020(9)
C7 0.0204(11) 0.0344(14) 0.0420(15) -0.0071(11) 0.0023(10) -0.0012(10)
C8 0.0328(14) 0.0371(14) 0.0507(17) 0.0157(13) -0.0032(13) 0.0038(12)
C9 0.0299(19) 0.0223(15) 0.0244(17) 0.000 0.0062(14) 0.000
C10 0.026(2) 0.039(2) 0.062(3) 0.000 0.0068(19) 0.000

loop_
_atom_type_symbol
_atom_type_description
_atom_type_scat_dispersion_real
_atom_type_scat_dispersion_imag
_atom_type_scat_source
C C 0.0033 0.0016 'International Tables Vol C Tables 4.2.6.8 and 6.1.1.4'
H H 0.0000 0.0000 'International Tables Vol C Tables 4.2.6.8 and 6.1.1.4'
N N 0.0061 0.0033 'International Tables Vol C Tables 4.2.6.8 and 6.1.1.4'
Cu Cu 0.3201 1.2651 'International Tables Vol C Tables 4.2.6.8 and 6.1.1.4'
I I -0.4742 1.8119 'International Tables Vol C Tables 4.2.6.8 and 6.1.1.4'

loop_
_geom_angle_atom_site_label_1
_geom_angle_atom_site_label_2
_geom_angle_atom_site_label_3
_geom_angle
_geom_angle_site_symmetry_1
_geom_angle_site_symmetry_3
_geom_angle_publ_flag
N1 Cu1 N1 94.80(11) . 7_565 ?
N1 Cu1 I2 123.77(5) . . ?
N1 Cu1 I2 123.77(5) 7_565 . ?
N1 Cu1 I1 103.34(6) . . ?
N1 Cu1 I1 103.34(6) 7_565 . ?
I2 Cu1 I1 104.859(18) . . ?
N1 Cu1 Cu2 67.80(5) . . ?
N1 Cu1 Cu2 67.80(5) 7_565 . ?
I2 Cu1 Cu2 158.72(2) . . ?
I1 Cu1 Cu2 53.857(13) . . ?
N3 Cu2 N2 116.13(7) . 7_565 ?
N3 Cu2 N2 116.13(7) . . ?
N2 Cu2 N2 101.27(11) 7_565 . ?
N3 Cu2 I1 112.63(9) . . ?
N2 Cu2 I1 104.59(6) 7_565 . ?
N2 Cu2 I1 104.59(6) . . ?
N3 Cu2 Cu1 171.47(9) . . ?
N2 Cu2 Cu1 68.42(6) 7_565 . ?
N2 Cu2 Cu1 68.42(6) . . ?
I1 Cu2 Cu1 58.846(14) . . ?
Cu2 I1 Cu1 67.296(17) . . ?
C1 N1 N2 120.22(18) . . ?
C1 N1 Cu1 128.02(16) . . ?
N2 N1 Cu1 111.54(13) . . ?
C3 N2 N1 120.46(19) 5_554 . ?
C3 N2 Cu2 127.38(17) 5_554 . ?
N1 N2 Cu2 111.74(14) . . ?
C9 N3 Cu2 176.2(3) . . ?
N1 C1 C2 120.8(2) . . ?
N1 C1 C6 120.4(2) . . ?
C2 C1 C6 118.7(2) . . ?
C2 C2 C3 117.9(3) 5_554 . ?
C2 C2 C1 118.9(3) 5_554 . ?
C3 C2 C1 123.2(2) . . ?
N2 C3 C2 121.5(2) 5_554 . ?
N2 C3 C4 120.2(2) 5_554 . ?
C2 C3 C4 118.3(2) . . ?
C3 C4 C5 112.9(2) . . ?
C7 C5 C8 109.3(2) . . ?
C7 C5 C4 108.0(2) . . ?
C8 C5 C4 110.4(2) . . ?
C7 C5 C6 109.79(19) . . ?
C8 C5 C6 110.1(2) . . ?
C4 C5 C6 109.3(2) . . ?
C1 C6 C5 111.79(19) . . ?
N3 C9 C10 179.3(4) . . ?

loop_
_geom_bond_atom_site_label_1
_geom_bond_atom_site_label_2
_geom_bond_distance
_geom_bond_site_symmetry_2
_geom_bond_publ_flag
Cu1 N1 2.1071(19) . ?
Cu1 N1 2.1071(19) 7_565 ?
Cu1 I2 2.5873(6) . ?
Cu1 I1 2.7361(6) . ?
Cu1 Cu2 2.9494(7) . ?
Cu2 N3 1.976(3) . ?
Cu2 N2 2.087(2) 7_565 ?
Cu2 N2 2.087(2) . ?
Cu2 I1 2.5819(5) . ?
N1 C1 1.320(3) . ?
N1 N2 1.391(3) . ?
N2 C3 1.318(3) 5_554 ?
N3 C9 1.130(5) . ?
C1 C2 1.423(3) . ?
C1 C6 1.495(3) . ?
C2 C2 1.375(4) 5_554 ?
C2 C3 1.418(3) . ?
C3 N2 1.318(3) 5_554 ?
C3 C4 1.499(3) . ?
C4 C5 1.536(3) . ?
C5 C7 1.529(3) . ?
C5 C8 1.532(4) . ?
C5 C6 1.540(3) . ?
C9 C10 1.455(5) . ?
